data_7236217
loop_
_publ_author_name
'Klemens, Tomasz'
'\'Switlicka-Olszewska, Anna'
'Machura, Barbara'
'Grucela, Marzena'
'Janeczek, Henryk'
'Schab-Balcerzak, Ewa'
'Szlapa, Agata'
'Kula, Slawomir'
'Krompiec, Stanis\/law'
'Smolarek, Karolina'
'Kowalska, Dorota'
'Mackowski, Sebastian'
'Erfurt, Karol'
'Lodowski, Piotr'

_publ_section_title
;
 Synthesis, photophysical properties and application in organic light
 emitting devices of rhenium(i) carbonyls incorporating functionalized
 2,2&#x2032;:6&#x2032;,2&#x2032;&#x2032;-terpyridines
;
_journal_issue 61
_journal_name_full 'RSC Advances'
_journal_page_first 56335
_journal_paper_doi 10.1039/C6RA08981J
_journal_volume 6
_journal_year 2016
_chemical_formula_moiety 'C30 H19 Cl N3 O3 Re'
_chemical_formula_sum 'C30 H19 Cl N3 O3 Re'
_chemical_formula_weight 691.13
_space_group_crystal_system monoclinic
_space_group_IT_number 14
_space_group_name_Hall '-P 2ybc'
_space_group_name_H-M_alt 'P 1 21/c 1'
_atom_sites_solution_hydrogens geom
_audit_creation_method SHELXL-2014/6
_audit_update_record
;
2016-03-30 deposited with the CCDC.
2016-06-01 downloaded from the CCDC.
;
_cell_angle_alpha 90
_cell_angle_beta 100.552(2)
_cell_angle_gamma 90
_cell_formula_units_Z 8
_cell_length_a 14.7833(3)
_cell_length_b 11.8128(3)
_cell_length_c 30.1691(8)
_cell_measurement_reflns_used 14800
_cell_measurement_temperature 295(2)
_cell_measurement_theta_max 29.2150
_cell_measurement_theta_min 3.6530
_cell_volume 5179.4(2)
_computing_cell_refinement 'CrysAlis RED v. 1.163 (UNIL IC & KUMA 2000)'
_computing_data_collection 'CrysAlis CCD v. 1.163 (UNIL IC & KUMA 2000)'
_computing_data_reduction 'CrysAlis RED v. 1.163 (UNIL IC & KUMA 2000)'
_computing_molecular_graphics 'Mercury (Macrae, J.Appl.Cryst. 41 (2008) 466-470'
_computing_publication_material 'Olex2 (Dolomanov et al., 2009)'
_computing_structure_refinement 'SHELXL-2014/6 (Sheldrick, 2014)'
_computing_structure_solution 'SHELXS-97 (Sheldrick, 1990)'
_diffrn_ambient_temperature 295(2)
_diffrn_measured_fraction_theta_full 0.978
_diffrn_measured_fraction_theta_max 0.998
_diffrn_measurement_device_type 'Oxford Diffraction Gemini A Ultra'
_diffrn_radiation_type MoK\a
_diffrn_radiation_wavelength 0.71073
_diffrn_reflns_av_R_equivalents 0.0336
_diffrn_reflns_av_unetI/netI 0.0324
_diffrn_reflns_Laue_measured_fraction_full 0.978
_diffrn_reflns_Laue_measured_fraction_max 0.998
_diffrn_reflns_limit_h_max 17
_diffrn_reflns_limit_h_min -17
_diffrn_reflns_limit_k_max 14
_diffrn_reflns_limit_k_min -12
_diffrn_reflns_limit_l_max 32
_diffrn_reflns_limit_l_min -35
_diffrn_reflns_number 30073
_diffrn_reflns_point_group_measured_fraction_full 0.978
_diffrn_reflns_point_group_measured_fraction_max 0.998
_diffrn_reflns_theta_full 25.242
_diffrn_reflns_theta_max 25.049
_diffrn_reflns_theta_min 3.305
_exptl_absorpt_coefficient_mu 4.833
_exptl_absorpt_correction_T_max 1.00000
_exptl_absorpt_correction_T_min 0.63043
_exptl_absorpt_correction_type multi-scan
_exptl_absorpt_process_details 'Blessing, Acta Cryst. A51 (1995) 33-38'
_exptl_crystal_colour orange
_exptl_crystal_density_diffrn 1.773
_exptl_crystal_description needle
_exptl_crystal_F_000 2688
_exptl_crystal_size_max 0.15
_exptl_crystal_size_mid 0.09
_exptl_crystal_size_min 0.06
_refine_diff_density_max 0.601
_refine_diff_density_min -0.596
_refine_diff_density_rms 0.080
_refine_ls_extinction_method none
_refine_ls_goodness_of_fit_ref 1.040
_refine_ls_hydrogen_treatment constr
_refine_ls_matrix_type full
_refine_ls_number_parameters 685
_refine_ls_number_reflns 9158
_refine_ls_number_restraints 0
_refine_ls_restrained_S_all 1.040
_refine_ls_R_factor_all 0.0385
_refine_ls_R_factor_gt 0.0266
_refine_ls_shift/su_max 0.003
_refine_ls_shift/su_mean 0.000
_refine_ls_structure_factor_coef Fsqd
_refine_ls_weighting_details 'w=1/[\s^2^(Fo^2^)+(0.0221P)^2^+1.5706P] where P=(Fo^2^+2Fc^2^)/3'
_refine_ls_weighting_scheme calc
_refine_ls_wR_factor_gt 0.0512
_refine_ls_wR_factor_ref 0.0544
_reflns_Friedel_coverage 0.000
_reflns_number_gt 7601
_reflns_number_total 9158
_reflns_threshold_expression 'I > 2\s(I)'
_cod_data_source_file c6ra08981j2.cif
_cod_data_source_block Ren520
_cod_original_sg_symbol_H-M 'P 21/c'
_cod_database_code 7236217
_shelx_space_group_comment
;
The symmetry employed for this shelxl refinement is uniquely defined
by the following loop, which should always be used as a source of
symmetry information in preference to the above space-group names.
They are only intended as comments.
;
_shelxl_version_number 2014/6

loop_
_space_group_symop_operation_xyz
'x, y, z'
'-x, y+1/2, -z+1/2'
'-x, -y, -z'
'x, -y-1/2, z-1/2'

loop_
_atom_site_label
_atom_site_type_symbol
_atom_site_fract_x
_atom_site_fract_y
_atom_site_fract_z
_atom_site_U_iso_or_equiv
_atom_site_adp_type
_atom_site_occupancy
_atom_site_site_symmetry_order
_atom_site_calc_flag
_atom_site_refinement_flags_posn
_atom_site_refinement_flags_adp
Re1 Re 0.32994(2) 0.66347(2) 0.60337(2) 0.03939(6) Uani 1 1 d . .
Re2 Re 0.73955(2) 0.71296(2) 0.59925(2) 0.03958(5) Uani 1 1 d . .
N1 N 0.22677(18) 0.7894(3) 0.57908(10) 0.0362(7) Uani 1 1 d . .
N2 N 0.25140(18) 0.6869(3) 0.65863(10) 0.0351(7) Uani 1 1 d . .
N3 N 0.3517(2) 0.4760(4) 0.73218(13) 0.0684(11) Uani 1 1 d . .
N4 N 0.84621(18) 0.5907(3) 0.62336(10) 0.0380(7) Uani 1 1 d . .
N5 N 0.81491(18) 0.6886(3) 0.54289(10) 0.0350(7) Uani 1 1 d . .
N6 N 0.6868(2) 0.8847(3) 0.47745(11) 0.0516(9) Uani 1 1 d . .
O1 O 0.4583(2) 0.4671(3) 0.63798(11) 0.0836(11) Uani 1 1 d . .
O2 O 0.3980(2) 0.6411(4) 0.51425(11) 0.0933(13) Uani 1 1 d . .
O3 O 0.4790(2) 0.8370(3) 0.63631(12) 0.0819(11) Uani 1 1 d . .
O4 O 0.5973(2) 0.8962(3) 0.56424(11) 0.0757(10) Uani 1 1 d . .
O5 O 0.6741(2) 0.7342(4) 0.68901(11) 0.0917(13) Uani 1 1 d . .
O6 O 0.5881(2) 0.5399(3) 0.56892(12) 0.0807(11) Uani 1 1 d . .
Cl1 Cl 0.20651(6) 0.52283(9) 0.57762(4) 0.0524(3) Uani 1 1 d . .
Cl2 Cl 0.86565(6) 0.85336(9) 0.62251(4) 0.0523(3) Uani 1 1 d . .
C1 C 0.4113(3) 0.5432(4) 0.62596(14) 0.0539(11) Uani 1 1 d . .
C2 C 0.3745(3) 0.6490(4) 0.54845(15) 0.0559(12) Uani 1 1 d . .
C3 C 0.4238(3) 0.7731(5) 0.62436(14) 0.0541(12) Uani 1 1 d . .
C4 C 0.2250(2) 0.8524(4) 0.54174(13) 0.0443(10) Uani 1 1 d . .
H4 H 0.2737 0.8463 0.5262 0.053 Uiso 1 1 calc R U
C5 C 0.1545(3) 0.9253(4) 0.52559(13) 0.0487(10) Uani 1 1 d . .
H5 H 0.1551 0.9676 0.4996 0.058 Uiso 1 1 calc R U
C6 C 0.0833(3) 0.9344(4) 0.54847(13) 0.0501(11) Uani 1 1 d . .
H6 H 0.0340 0.9820 0.5379 0.060 Uiso 1 1 calc R U
C7 C 0.0848(2) 0.8730(4) 0.58713(13) 0.0453(10) Uani 1 1 d . .
H7 H 0.0370 0.8796 0.6032 0.054 Uiso 1 1 calc R U
C8 C 0.1577(2) 0.8013(3) 0.60211(11) 0.0315(8) Uani 1 1 d . .
C9 C 0.1695(2) 0.7400(3) 0.64543(12) 0.0356(9) Uani 1 1 d . .
C10 C 0.1010(2) 0.7383(3) 0.67111(12) 0.0387(9) Uani 1 1 d . .
H10 H 0.0453 0.7741 0.6604 0.046 Uiso 1 1 calc R U
C11 C 0.1140(2) 0.6838(3) 0.71280(12) 0.0387(9) Uani 1 1 d . .
C12 C 0.1997(2) 0.6340(4) 0.72668(13) 0.0448(10) Uani 1 1 d . .
H12 H 0.2126 0.5981 0.7546 0.054 Uiso 1 1 calc R U
C13 C 0.2666(2) 0.6368(3) 0.69970(12) 0.0378(9) Uani 1 1 d . .
C14 C 0.3563(2) 0.5831(4) 0.71730(12) 0.0430(10) Uani 1 1 d . .
C15 C 0.4365(2) 0.6412(4) 0.72160(13) 0.0483(11) Uani 1 1 d . .
H15 H 0.4371 0.7160 0.7120 0.058 Uiso 1 1 calc R U
C16 C 0.5161(3) 0.5880(5) 0.74019(16) 0.0705(15) Uani 1 1 d . .
H16 H 0.5717 0.6269 0.7437 0.085 Uiso 1 1 calc R U
C17 C 0.5146(3) 0.4788(6) 0.75353(17) 0.0836(18) Uani 1 1 d . .
H17 H 0.5691 0.4409 0.7650 0.100 Uiso 1 1 calc R U
C18 C 0.4328(4) 0.4257(5) 0.74989(18) 0.0862(18) Uani 1 1 d . .
H18 H 0.4320 0.3514 0.7600 0.103 Uiso 1 1 calc R U
C19 C 0.0397(2) 0.6766(3) 0.73984(12) 0.0373(9) Uani 1 1 d . .
C20 C -0.0330(2) 0.7533(3) 0.73311(13) 0.0416(9) Uani 1 1 d . .
H20 H -0.0337 0.8120 0.7125 0.050 Uiso 1 1 calc R U
C21 C -0.1043(2) 0.7430(4) 0.75680(13) 0.0452(10) Uani 1 1 d . .
H21 H -0.1523 0.7950 0.7518 0.054 Uiso 1 1 calc R U
C22 C -0.1059(2) 0.6574(4) 0.78766(13) 0.0419(10) Uani 1 1 d . .
C23 C -0.0327(2) 0.5816(4) 0.79444(12) 0.0456(10) Uani 1 1 d . .
H23 H -0.0323 0.5228 0.8149 0.055 Uiso 1 1 calc R U
C24 C 0.0391(2) 0.5918(4) 0.77148(13) 0.0476(10) Uani 1 1 d . .
H24 H 0.0880 0.5411 0.7773 0.057 Uiso 1 1 calc R U
C25 C -0.1846(3) 0.6445(4) 0.81197(13) 0.0504(11) Uani 1 1 d . .
C26 C -0.2272(3) 0.7393(5) 0.82604(17) 0.0773(16) Uani 1 1 d . .
H26 H -0.2073 0.8115 0.8201 0.093 Uiso 1 1 calc R U
C27 C -0.2995(4) 0.7254(7) 0.8489(2) 0.103(2) Uani 1 1 d . .
H27 H -0.3269 0.7889 0.8590 0.123 Uiso 1 1 calc R U
C28 C -0.3309(4) 0.6217(9) 0.8569(2) 0.115(3) Uani 1 1 d . .
H28 H -0.3801 0.6140 0.8720 0.138 Uiso 1 1 calc R U
C29 C -0.2904(4) 0.5281(7) 0.8428(2) 0.108(3) Uani 1 1 d . .
H29 H -0.3120 0.4564 0.8481 0.130 Uiso 1 1 calc R U
C30 C -0.2171(3) 0.5399(5) 0.82050(17) 0.0763(16) Uani 1 1 d . .
H30 H -0.1895 0.4756 0.8112 0.092 Uiso 1 1 calc R U
C31 C 0.6519(3) 0.8280(4) 0.57616(14) 0.0501(11) Uani 1 1 d . .
C32 C 0.6975(3) 0.7270(4) 0.65419(16) 0.0573(12) Uani 1 1 d . .
C33 C 0.6458(3) 0.6040(4) 0.57988(14) 0.0548(12) Uani 1 1 d . .
C34 C 0.8508(2) 0.5308(4) 0.66137(13) 0.0461(10) Uani 1 1 d . .
H34 H 0.8043 0.5390 0.6781 0.055 Uiso 1 1 calc R U
C35 C 0.9224(3) 0.4576(4) 0.67641(14) 0.0532(11) Uani 1 1 d . .
H35 H 0.9232 0.4152 0.7025 0.064 Uiso 1 1 calc R U
C36 C 0.9919(3) 0.4482(4) 0.65254(14) 0.0504(11) Uani 1 1 d . .
H36 H 1.0416 0.4007 0.6627 0.060 Uiso 1 1 calc R U
C37 C 0.9882(2) 0.5089(3) 0.61368(13) 0.0441(10) Uani 1 1 d . .
H37 H 1.0350 0.5026 0.5970 0.053 Uiso 1 1 calc R U
C38 C 0.9140(2) 0.5797(3) 0.59951(11) 0.0328(8) Uani 1 1 d . .
C39 C 0.8991(2) 0.6399(3) 0.55567(12) 0.0350(9) Uani 1 1 d . .
C40 C 0.9656(2) 0.6465(3) 0.52934(12) 0.0372(9) Uani 1 1 d . .
H40 H 1.0224 0.6124 0.5393 0.045 Uiso 1 1 calc R U
C41 C 0.9499(2) 0.7033(3) 0.48810(12) 0.0358(9) Uani 1 1 d . .
C42 C 0.8610(2) 0.7456(3) 0.47443(12) 0.0392(9) Uani 1 1 d . .
H42 H 0.8454 0.7809 0.4465 0.047 Uiso 1 1 calc R U
C43 C 0.7957(2) 0.7360(3) 0.50177(12) 0.0362(9) Uani 1 1 d . .
C44 C 0.6994(2) 0.7746(4) 0.48430(12) 0.0386(9) Uani 1 1 d . .
C45 C 0.6302(2) 0.6962(4) 0.47410(14) 0.0503(11) Uani 1 1 d . .
H45 H 0.6424 0.6195 0.4791 0.060 Uiso 1 1 calc R U
C46 C 0.5427(3) 0.7325(5) 0.45633(14) 0.0593(13) Uani 1 1 d . .
H46 H 0.4950 0.6810 0.4483 0.071 Uiso 1 1 calc R U
C47 C 0.5275(3) 0.8461(5) 0.45072(15) 0.0622(13) Uani 1 1 d . .
H47 H 0.4687 0.8735 0.4398 0.075 Uiso 1 1 calc R U
C48 C 0.5997(3) 0.9184(4) 0.46125(15) 0.0613(12) Uani 1 1 d . .
H48 H 0.5885 0.9955 0.4571 0.074 Uiso 1 1 calc R U
C49 C 1.0229(2) 0.7180(3) 0.46054(12) 0.0372(9) Uani 1 1 d . .
C50 C 1.1061(2) 0.6588(3) 0.47061(13) 0.0414(9) Uani 1 1 d . .
H50 H 1.1148 0.6061 0.4939 0.050 Uiso 1 1 calc R U
C51 C 1.1754(2) 0.6776(3) 0.44643(13) 0.0419(10) Uani 1 1 d . .
H51 H 1.2295 0.6359 0.4535 0.050 Uiso 1 1 calc R U
C52 C 1.1671(2) 0.7566(3) 0.41202(12) 0.0400(9) Uani 1 1 d . .
C53 C 1.0840(3) 0.8155(4) 0.40223(14) 0.0490(11) Uani 1 1 d . .
H53 H 1.0759 0.8701 0.3796 0.059 Uiso 1 1 calc R U
C54 C 1.0134(3) 0.7944(4) 0.42545(13) 0.0478(10) Uani 1 1 d . .
H54 H 0.9580 0.8329 0.4172 0.057 Uiso 1 1 calc R U
C55 C 1.2416(2) 0.7799(4) 0.38620(13) 0.0418(9) Uani 1 1 d . .
C56 C 1.2977(3) 0.6931(4) 0.37609(15) 0.0557(12) Uani 1 1 d . .
H56 H 1.2895 0.6199 0.3860 0.067 Uiso 1 1 calc R U
C57 C 1.3658(3) 0.7149(5) 0.35125(16) 0.0683(14) Uani 1 1 d . .
H57 H 1.4024 0.6560 0.3441 0.082 Uiso 1 1 calc R U
C58 C 1.3797(3) 0.8230(6) 0.33711(16) 0.0709(15) Uani 1 1 d . .
H58 H 1.4256 0.8374 0.3205 0.085 Uiso 1 1 calc R U
C59 C 1.3260(3) 0.9087(5) 0.34755(15) 0.0668(13) Uani 1 1 d . .
H59 H 1.3356 0.9821 0.3383 0.080 Uiso 1 1 calc R U
C60 C 1.2575(3) 0.8875(4) 0.37172(15) 0.0586(12) Uani 1 1 d . .
H60 H 1.2211 0.9471 0.3784 0.070 Uiso 1 1 calc R U

loop_
_atom_site_aniso_label
_atom_site_aniso_U_11
_atom_site_aniso_U_22
_atom_site_aniso_U_33
_atom_site_aniso_U_23
_atom_site_aniso_U_13
_atom_site_aniso_U_12
Re1 0.03112(8) 0.04875(11) 0.03938(10) 0.00267(8) 0.00934(6) 0.00755(7)
Re2 0.03219(8) 0.04426(11) 0.04247(10) 0.00446(8) 0.00730(6) 0.00755(7)
N1 0.0365(16) 0.0364(19) 0.0358(17) 0.0016(15) 0.0072(13) -0.0049(14)
N2 0.0311(15) 0.040(2) 0.0347(18) -0.0002(15) 0.0067(12) 0.0045(13)
N3 0.060(2) 0.072(3) 0.074(3) 0.020(2) 0.0153(19) 0.012(2)
N4 0.0379(16) 0.038(2) 0.0370(18) 0.0008(16) 0.0032(13) -0.0015(14)
N5 0.0330(15) 0.0304(19) 0.0406(18) 0.0008(15) 0.0039(13) 0.0027(13)
N6 0.0392(17) 0.050(2) 0.063(2) 0.0125(19) 0.0022(15) 0.0070(16)
O1 0.082(2) 0.096(3) 0.075(2) 0.011(2) 0.0207(18) 0.053(2)
O2 0.076(2) 0.160(4) 0.050(2) 0.006(2) 0.0287(17) 0.026(2)
O3 0.058(2) 0.097(3) 0.091(3) -0.008(2) 0.0156(18) -0.024(2)
O4 0.073(2) 0.084(3) 0.070(2) 0.0103(19) 0.0129(16) 0.047(2)
O5 0.078(2) 0.146(4) 0.058(2) 0.008(2) 0.0306(18) 0.031(2)
O6 0.0547(18) 0.077(3) 0.106(3) 0.018(2) 0.0016(17) -0.0194(19)
Cl1 0.0475(5) 0.0482(7) 0.0596(7) -0.0029(5) 0.0053(4) 0.0067(5)
Cl2 0.0423(5) 0.0422(7) 0.0694(7) -0.0045(5) 0.0023(5) 0.0083(5)
C1 0.046(2) 0.073(4) 0.046(3) 0.000(2) 0.0155(18) 0.012(2)
C2 0.041(2) 0.071(3) 0.056(3) 0.008(2) 0.010(2) 0.011(2)
C3 0.032(2) 0.084(4) 0.049(3) 0.011(2) 0.0129(18) 0.009(2)
C4 0.041(2) 0.049(3) 0.044(2) 0.003(2) 0.0117(17) -0.0021(19)
C5 0.062(3) 0.040(3) 0.042(2) 0.008(2) 0.0025(19) 0.001(2)
C6 0.054(2) 0.044(3) 0.048(3) 0.003(2) -0.0030(19) 0.012(2)
C7 0.040(2) 0.052(3) 0.043(2) 0.000(2) 0.0060(17) 0.0121(19)
C8 0.0289(17) 0.034(2) 0.032(2) 0.0044(17) 0.0049(14) 0.0034(15)
C9 0.0342(19) 0.031(2) 0.041(2) -0.0051(18) 0.0065(15) 0.0028(16)
C10 0.0371(19) 0.036(2) 0.044(2) 0.0034(19) 0.0090(16) 0.0065(17)
C11 0.0350(19) 0.044(3) 0.038(2) -0.0050(19) 0.0089(15) 0.0000(17)
C12 0.041(2) 0.053(3) 0.041(2) 0.008(2) 0.0072(16) 0.0052(19)
C13 0.0347(19) 0.042(2) 0.037(2) 0.0000(18) 0.0069(15) 0.0030(17)
C14 0.041(2) 0.054(3) 0.034(2) 0.008(2) 0.0085(16) 0.011(2)
C15 0.037(2) 0.059(3) 0.049(2) 0.008(2) 0.0052(17) -0.001(2)
C16 0.038(2) 0.105(5) 0.066(3) 0.012(3) 0.005(2) -0.001(3)
C17 0.047(3) 0.119(6) 0.082(4) 0.034(4) 0.007(2) 0.033(3)
C18 0.081(4) 0.082(4) 0.099(4) 0.046(3) 0.025(3) 0.033(3)
C19 0.0366(19) 0.042(2) 0.035(2) -0.0053(18) 0.0089(15) 0.0005(17)
C20 0.043(2) 0.040(2) 0.043(2) 0.0018(19) 0.0109(17) 0.0034(18)
C21 0.039(2) 0.047(3) 0.050(3) -0.007(2) 0.0097(17) 0.0045(19)
C22 0.039(2) 0.050(3) 0.038(2) -0.005(2) 0.0098(16) -0.0029(19)
C23 0.048(2) 0.051(3) 0.040(2) 0.006(2) 0.0120(17) 0.000(2)
C24 0.044(2) 0.055(3) 0.045(2) 0.004(2) 0.0129(17) 0.008(2)
C25 0.040(2) 0.076(4) 0.036(2) 0.007(2) 0.0080(17) -0.001(2)
C26 0.065(3) 0.093(4) 0.082(4) -0.020(3) 0.035(3) 0.000(3)
C27 0.069(4) 0.156(7) 0.092(5) -0.014(5) 0.041(3) 0.015(4)
C28 0.057(3) 0.218(10) 0.078(4) 0.057(5) 0.036(3) 0.023(5)
C29 0.063(3) 0.148(7) 0.121(5) 0.087(5) 0.033(3) 0.012(4)
C30 0.055(3) 0.093(4) 0.086(4) 0.041(3) 0.028(2) 0.011(3)
C31 0.047(2) 0.061(3) 0.043(2) 0.000(2) 0.0125(18) 0.005(2)
C32 0.042(2) 0.072(4) 0.059(3) 0.007(3) 0.014(2) 0.018(2)
C33 0.046(2) 0.061(3) 0.058(3) 0.024(2) 0.014(2) 0.014(2)
C34 0.048(2) 0.048(3) 0.041(2) 0.004(2) 0.0052(17) 0.001(2)
C35 0.065(3) 0.048(3) 0.044(2) 0.011(2) 0.000(2) 0.004(2)
C36 0.047(2) 0.045(3) 0.053(3) 0.002(2) -0.0065(19) 0.014(2)
C37 0.042(2) 0.045(3) 0.044(2) -0.001(2) 0.0024(17) 0.0075(18)
C38 0.0283(17) 0.034(2) 0.035(2) -0.0007(17) 0.0019(14) 0.0009(16)
C39 0.0328(18) 0.034(2) 0.036(2) -0.0073(17) 0.0001(15) 0.0009(16)
C40 0.0327(18) 0.033(2) 0.044(2) -0.0044(18) 0.0015(16) 0.0075(16)
C41 0.0370(19) 0.033(2) 0.037(2) -0.0056(18) 0.0037(15) 0.0035(16)
C42 0.0350(19) 0.043(2) 0.039(2) 0.0047(18) 0.0048(15) 0.0022(17)
C43 0.0342(18) 0.035(2) 0.038(2) -0.0017(18) 0.0017(15) -0.0005(16)
C44 0.0323(19) 0.048(3) 0.035(2) 0.0045(19) 0.0046(15) 0.0000(18)
C45 0.041(2) 0.049(3) 0.058(3) 0.006(2) 0.0013(18) 0.000(2)
C46 0.039(2) 0.082(4) 0.055(3) 0.003(3) 0.0032(19) -0.007(2)
C47 0.038(2) 0.090(4) 0.058(3) 0.009(3) 0.0036(19) 0.016(3)
C48 0.054(3) 0.056(3) 0.071(3) 0.020(3) 0.004(2) 0.017(2)
C49 0.0375(19) 0.038(2) 0.035(2) -0.0049(19) 0.0045(15) 0.0036(17)
C50 0.041(2) 0.041(3) 0.042(2) 0.0035(19) 0.0048(16) 0.0078(18)
C51 0.0329(19) 0.045(3) 0.046(2) -0.001(2) 0.0012(16) 0.0106(18)
C52 0.039(2) 0.040(2) 0.040(2) -0.0041(19) 0.0055(16) 0.0054(18)
C53 0.050(2) 0.050(3) 0.049(3) 0.014(2) 0.0138(19) 0.018(2)
C54 0.042(2) 0.050(3) 0.053(3) 0.006(2) 0.0115(18) 0.0180(19)
C55 0.0351(19) 0.048(3) 0.042(2) -0.001(2) 0.0063(16) 0.0070(18)
C56 0.045(2) 0.056(3) 0.065(3) 0.000(2) 0.008(2) 0.011(2)
C57 0.045(2) 0.089(4) 0.074(3) -0.008(3) 0.020(2) 0.023(3)
C58 0.051(3) 0.112(5) 0.052(3) 0.009(3) 0.017(2) 0.002(3)
C59 0.065(3) 0.071(4) 0.067(3) 0.011(3) 0.020(2) -0.001(3)
C60 0.062(3) 0.053(3) 0.065(3) 0.007(2) 0.024(2) 0.011(2)

loop_
_atom_type_symbol
_atom_type_description
_atom_type_scat_dispersion_real
_atom_type_scat_dispersion_imag
_atom_type_scat_source
C C 0.0033 0.0016 'International Tables Vol C Tables 4.2.6.8 and 6.1.1.4'
H H 0.0000 0.0000 'International Tables Vol C Tables 4.2.6.8 and 6.1.1.4'
N N 0.0061 0.0033 'International Tables Vol C Tables 4.2.6.8 and 6.1.1.4'
O O 0.0106 0.0060 'International Tables Vol C Tables 4.2.6.8 and 6.1.1.4'
Cl Cl 0.1484 0.1585 'International Tables Vol C Tables 4.2.6.8 and 6.1.1.4'
Re Re -1.0185 7.2310 'International Tables Vol C Tables 4.2.6.8 and 6.1.1.4'

loop_
_geom_angle_atom_site_label_1
_geom_angle_atom_site_label_2
_geom_angle_atom_site_label_3
_geom_angle
C2 Re1 C1 87.02(17)
C2 Re1 C3 90.18(18)
C1 Re1 C3 90.82(19)
C2 Re1 N1 95.86(15)
C1 Re1 N1 174.37(15)
C3 Re1 N1 94.00(15)
C2 Re1 N2 168.64(14)
C1 Re1 N2 101.97(14)
C3 Re1 N2 96.55(14)
N1 Re1 N2 74.61(11)
C2 Re1 Cl1 91.12(14)
C1 Re1 Cl1 89.59(14)
C3 Re1 Cl1 178.65(12)
N1 Re1 Cl1 85.53(8)
N2 Re1 Cl1 82.11(8)
C32 Re2 C33 89.47(19)
C32 Re2 C31 86.97(17)
C33 Re2 C31 87.85(18)
C32 Re2 N4 95.79(15)
C33 Re2 N4 95.54(15)
C31 Re2 N4 175.63(15)
C32 Re2 N5 168.94(14)
C33 Re2 N5 96.70(15)
C31 Re2 N5 102.37(14)
N4 Re2 N5 74.54(11)
C32 Re2 Cl2 92.51(15)
C33 Re2 Cl2 177.90(13)
C31 Re2 Cl2 92.92(13)
N4 Re2 Cl2 83.60(8)
N5 Re2 Cl2 81.23(8)
C8 N1 C4 118.4(3)
C8 N1 Re1 116.9(2)
C4 N1 Re1 124.6(2)
C9 N2 C13 117.4(3)
C9 N2 Re1 113.5(2)
C13 N2 Re1 127.7(2)
C14 N3 C18 116.6(4)
C38 N4 C34 118.8(3)
C38 N4 Re2 117.0(2)
C34 N4 Re2 124.1(2)
C43 N5 C39 117.8(3)
C43 N5 Re2 127.1(2)
C39 N5 Re2 113.6(2)
C44 N6 C48 116.3(4)
O1 C1 Re1 176.6(4)
O2 C2 Re1 177.3(4)
O3 C3 Re1 179.4(4)
N1 C4 C5 122.7(3)
C6 C5 C4 118.5(4)
C5 C6 C7 119.7(4)
C8 C7 C6 119.5(3)
N1 C8 C7 121.1(3)
N1 C8 C9 115.4(3)
C7 C8 C9 123.3(3)
N2 C9 C10 122.3(3)
N2 C9 C8 116.2(3)
C10 C9 C8 121.5(3)
C9 C10 C11 121.2(3)
C12 C11 C10 115.8(3)
C12 C11 C19 122.3(3)
C10 C11 C19 121.8(3)
C13 C12 C11 121.3(4)
N2 C13 C12 122.0(3)
N2 C13 C14 120.2(3)
C12 C13 C14 117.8(3)
N3 C14 C15 122.6(4)
N3 C14 C13 115.2(3)
C15 C14 C13 121.9(4)
C14 C15 C16 118.8(5)
C17 C16 C15 120.2(5)
C18 C17 C16 118.8(5)
C17 C18 N3 122.9(5)
C24 C19 C20 118.0(3)
C24 C19 C11 121.3(3)
C20 C19 C11 120.8(4)
C21 C20 C19 120.6(4)
C22 C21 C20 121.5(4)
C21 C22 C23 117.6(3)
C21 C22 C25 121.2(4)
C23 C22 C25 121.2(4)
C24 C23 C22 121.4(4)
C23 C24 C19 120.9(4)
C30 C25 C26 118.4(4)
C30 C25 C22 121.2(4)
C26 C25 C22 120.4(4)
C25 C26 C27 119.5(6)
C28 C27 C26 121.3(7)
C27 C28 C29 119.7(5)
C28 C29 C30 120.0(6)
C25 C30 C29 121.1(6)
O4 C31 Re2 176.4(4)
O5 C32 Re2 177.8(4)
O6 C33 Re2 178.2(4)
N4 C34 C35 122.0(4)
C36 C35 C34 119.0(4)
C37 C36 C35 119.6(4)
C36 C37 C38 119.2(3)
N4 C38 C37 121.3(3)
N4 C38 C39 115.4(3)
C37 C38 C39 123.1(3)
N5 C39 C40 121.7(3)
N5 C39 C38 115.8(3)
C40 C39 C38 122.5(3)
C39 C40 C41 121.5(3)
C42 C41 C40 115.5(3)
C42 C41 C49 122.2(3)
C40 C41 C49 122.3(3)
C43 C42 C41 121.0(3)
N5 C43 C42 122.1(3)
N5 C43 C44 118.7(3)
C42 C43 C44 119.2(3)
N6 C44 C45 123.4(3)
N6 C44 C43 116.9(3)
C45 C44 C43 119.6(4)
C44 C45 C46 119.1(4)
C45 C46 C47 118.4(4)
C48 C47 C46 119.0(4)
N6 C48 C47 123.7(5)
C54 C49 C50 117.1(3)
C54 C49 C41 121.6(3)
C50 C49 C41 121.3(3)
C51 C50 C49 120.9(4)
C52 C51 C50 122.2(3)
C51 C52 C53 116.7(3)
C51 C52 C55 123.0(3)
C53 C52 C55 120.3(4)
C54 C53 C52 121.3(4)
C53 C54 C49 121.9(3)
C60 C55 C56 117.9(4)
C60 C55 C52 121.5(4)
C56 C55 C52 120.6(4)
C57 C56 C55 120.3(5)
C58 C57 C56 120.4(4)
C59 C58 C57 119.6(4)
C58 C59 C60 120.4(5)
C59 C60 C55 121.4(4)

loop_
_geom_bond_atom_site_label_1
_geom_bond_atom_site_label_2
_geom_bond_distance
Re1 C2 1.899(5)
Re1 C1 1.905(5)
Re1 C3 1.919(5)
Re1 N1 2.160(3)
Re1 N2 2.216(3)
Re1 Cl1 2.4848(11)
Re2 C32 1.881(5)
Re2 C33 1.902(5)
Re2 C31 1.918(5)
Re2 N4 2.164(3)
Re2 N5 2.216(3)
Re2 Cl2 2.4979(10)
N1 C8 1.344(4)
N1 C4 1.347(5)
N2 C9 1.357(4)
N2 C13 1.354(5)
N3 C14 1.348(5)
N3 C18 1.357(6)
N4 C38 1.343(4)
N4 C34 1.338(5)
N5 C43 1.343(5)
N5 C39 1.362(4)
N6 C44 1.325(5)
N6 C48 1.351(5)
O1 C1 1.154(5)
O2 C2 1.151(5)
O3 C3 1.121(5)
O4 C31 1.150(5)
O5 C32 1.167(5)
O6 C33 1.144(5)
C4 C5 1.371(5)
C5 C6 1.364(5)
C6 C7 1.370(5)
C7 C8 1.380(5)
C8 C9 1.476(5)
C9 C10 1.383(5)
C10 C11 1.394(5)
C11 C12 1.390(5)
C11 C19 1.486(5)
C12 C13 1.391(5)
C13 C14 1.478(5)
C14 C15 1.355(5)
C15 C16 1.362(6)
C16 C17 1.353(7)
C17 C18 1.349(7)
C19 C24 1.384(5)
C19 C20 1.393(5)
C20 C21 1.383(5)
C21 C22 1.377(6)
C22 C23 1.390(5)
C22 C25 1.493(5)
C23 C24 1.375(5)
C25 C30 1.367(7)
C25 C26 1.389(7)
C26 C27 1.384(7)
C27 C28 1.348(10)
C28 C29 1.363(10)
C29 C30 1.382(6)
C34 C35 1.377(5)
C35 C36 1.363(5)
C36 C37 1.367(5)
C37 C38 1.383(5)
C38 C39 1.482(5)
C39 C40 1.375(5)
C40 C41 1.395(5)
C41 C42 1.396(5)
C41 C49 1.488(5)
C42 C43 1.385(5)
C43 C44 1.496(5)
C44 C45 1.372(5)
C45 C46 1.376(5)
C46 C47 1.365(7)
C47 C48 1.357(6)
C49 C54 1.379(5)
C49 C50 1.399(5)
C50 C51 1.381(5)
C51 C52 1.384(5)
C52 C53 1.396(5)
C52 C55 1.486(5)
C53 C54 1.381(5)
C55 C60 1.379(6)
C55 C56 1.388(5)
C56 C57 1.386(6)
C57 C58 1.373(7)
C58 C59 1.360(7)
C59 C60 1.375(6)
